data_9005568
loop_
_publ_author_name
'Chiari, G.'
'Giustetto, R.'
'Ricchiardi, G.'

_publ_section_title
;
 Crystal structure refinements of palygorskite and Maya Blue from molecular
 modeling and powder synchrotron diffraction
 Sample: Op+indigo
;
_journal_name_full 'European Journal of Mineralogy'
_journal_page_first 21
_journal_page_last 33
_journal_paper_doi 10.1127/0935-1221/2003/0015-0021
_journal_volume 15
_journal_year 2003
_chemical_formula_sum 'C1.764 H7.92 Mg4 N0.224 O28.174 Si8'
_chemical_name_mineral 'Maya Blue'
_space_group_IT_number 53
_symmetry_space_group_name_Hall '-P 2ab 2ab'
_symmetry_space_group_name_H-M 'P b m n'
_cell_angle_alpha 90
_cell_angle_beta 90
_cell_angle_gamma 90
_cell_formula_units_Z 2
_cell_length_a 12.720
_cell_length_b 17.886
_cell_length_c 5.254
_cell_volume 1195.337
_database_code_amcsd 0006956
_exptl_crystal_density_diffrn 2.237
_cod_original_formula_sum 'Si8 Mg4 O28.174 C1.764 N.224 H7.92'
_cod_database_code 9005568

loop_
_space_group_symop_operation_xyz
x,y,z
1/2+x,1/2+y,-z
1/2-x,1/2-y,z
x,-y,z
-x,y,-z
1/2-x,1/2+y,z
1/2+x,1/2-y,-z
-x,-y,-z

loop_
_atom_site_label
_atom_site_fract_x
_atom_site_fract_y
_atom_site_fract_z
_atom_site_occupancy
_atom_site_type_symbol
_atom_site_attached_hydrogens
Si1 0.22100 0.08240 0.78700 1.00000 Si 0
Si2 0.20500 0.16570 0.32600 1.00000 Si 0
Mg2 0.00000 0.09300 0.50000 1.00000 Mg 0
Mg3 0.00000 0.17000 0.00000 1.00000 Mg 0
O-H 0.02900 0.00000 0.27800 1.00000 O 1
O1 0.09400 0.09200 0.80700 1.00000 O 0
O2 0.07600 0.15600 0.33400 1.00000 O 0
Wat1 0.11000 0.23800 0.78000 1.00000 O 2
O3 0.20400 0.00000 0.91900 1.00000 O 0
O4 0.25000 0.25000 0.23200 1.00000 O 0
O5 0.27400 0.11100 0.51600 1.00000 O 0
O6 0.21900 0.12900 0.05400 1.00000 O 0
WatZ1 0.00000 0.36900 0.50000 0.65000 O 2
WatZ2 0.00000 0.50000 0.00000 0.65000 O 2
C1 0.00000 0.50000 0.36330 0.11000 C 0
C2 0.00000 0.57470 0.19050 0.05600 C 0
C3 0.00000 0.54370 0.06310 0.11000 C 0
C4 0.00000 0.58060 0.30270 0.11000 C 0
C5 0.00000 0.53760 0.52450 0.11000 C 0
N1 0.00000 0.43660 0.20150 0.05600 N 0
Oin 0.00000 0.64140 0.26310 0.05600 O 0

loop_
_cod_changelog_entry_id
_cod_changelog_entry_author
_cod_changelog_entry_date
_cod_changelog_entry_text
1
;cod-tools version 3.8.0
Id: cif_guess_AMCSD_atom_types 9581 2023-05-17 12:35:41Z saulius
;
2023-05-18T11:39:28+03:00
;Derived atom types and hydrogen counts
from atom names that follow the AMCSD naming convention
(Wat == water, O-H == hydroxyl).
;

loop_
_cod_related_entry_id
_cod_related_entry_database
_cod_related_entry_code
1 AMCSD 0006956
